data_4121531
loop_
_publ_author_name
'Sawada, Tomohisa'
'Hisada, Hayato'
'Fujita, Makoto'

_publ_contact_author 'Makoto Fujita'
_publ_section_title
;
 Mutual induced fit in a synthetic host-guest system.
;
_journal_issue 12
_journal_name_full 'Journal of the American Chemical Society'
_journal_page_first 4449
_journal_page_last 4451
_journal_paper_doi 10.1021/ja500376x
_journal_volume 136
_journal_year 2014
_chemical_formula_sum 'C67.5 H109 N40.5 O54.25 Pd6'
_chemical_formula_weight 2994.35
_chemical_name_systematic
; 
 ? 
;
_space_group_IT_number 2
_symmetry_cell_setting triclinic
_symmetry_space_group_name_Hall '-P 1'
_symmetry_space_group_name_H-M 'P -1'
_atom_sites_solution_hydrogens geom
_atom_sites_solution_primary direct
_atom_sites_solution_secondary difmap
_audit_creation_method SHELXL-97
_cell_angle_alpha 71.0710(10)
_cell_angle_beta 77.528(2)
_cell_angle_gamma 68.304(2)
_cell_formula_units_Z 2
_cell_length_a 14.7826(19)
_cell_length_b 18.527(2)
_cell_length_c 23.715(3)
_cell_measurement_reflns_used 9842
_cell_measurement_temperature 90(2)
_cell_measurement_theta_max 27.724
_cell_measurement_theta_min 2.219
_cell_volume 5674.3(12)
_computing_cell_refinement 'Bruker SAINT'
_computing_data_collection 'Bruker APEX II'
_computing_data_reduction 'Bruker SAINT'
_computing_molecular_graphics 'Bruker XP'
_computing_structure_refinement 'SHELXL-97 (Sheldrick, 1997)'
_computing_structure_solution 'SHELXS-97 (Sheldrick, 1990)'
_diffrn_ambient_temperature 90(2)
_diffrn_measured_fraction_theta_full 0.928
_diffrn_measured_fraction_theta_max 0.928
_diffrn_measurement_device_type 'CCD area detector'
_diffrn_measurement_method 'omega scan'
_diffrn_radiation_monochromator 'focusing mirror'
_diffrn_radiation_source 'fine-focus rotating anode'
_diffrn_radiation_type MoK\a
_diffrn_radiation_wavelength 0.71073
_diffrn_reflns_av_R_equivalents 0.0424
_diffrn_reflns_av_sigmaI/netI 0.0650
_diffrn_reflns_limit_h_max 19
_diffrn_reflns_limit_h_min -19
_diffrn_reflns_limit_k_max 23
_diffrn_reflns_limit_k_min -23
_diffrn_reflns_limit_l_max 31
_diffrn_reflns_limit_l_min -30
_diffrn_reflns_number 64879
_diffrn_reflns_theta_full 28.27
_diffrn_reflns_theta_max 28.27
_diffrn_reflns_theta_min 1.23
_diffrn_standards_decay_% none
_exptl_absorpt_coefficient_mu 1.042
_exptl_absorpt_correction_T_max 0.8346
_exptl_absorpt_correction_T_min 0.4540
_exptl_absorpt_correction_type multi-scan
_exptl_absorpt_process_details SADABS
_exptl_crystal_colour yellow
_exptl_crystal_density_diffrn 1.752
_exptl_crystal_density_method 'not measured'
_exptl_crystal_description plate
_exptl_crystal_F_000 3015
_exptl_crystal_size_max 0.18
_exptl_crystal_size_mid 0.09
_exptl_crystal_size_min 0.06
_refine_diff_density_max 2.263
_refine_diff_density_min -1.380
_refine_diff_density_rms 0.203
_refine_ls_extinction_method none
_refine_ls_goodness_of_fit_ref 1.083
_refine_ls_hydrogen_treatment constr
_refine_ls_matrix_type full
_refine_ls_number_parameters 1313
_refine_ls_number_reflns 26118
_refine_ls_number_restraints 63
_refine_ls_restrained_S_all 1.085
_refine_ls_R_factor_all 0.1162
_refine_ls_R_factor_gt 0.0831
_refine_ls_shift/su_max 0.000
_refine_ls_shift/su_mean 0.000
_refine_ls_structure_factor_coef Fsqd
_refine_ls_weighting_details 'calc w=1/[\s^2^(Fo^2^)+(0.0790P)^2^+85.8840P] where P=(Fo^2^+2Fc^2^)/3'
_refine_ls_weighting_scheme calc
_refine_ls_wR_factor_gt 0.2044
_refine_ls_wR_factor_ref 0.2238
_reflns_number_gt 18876
_reflns_number_total 26118
_reflns_threshold_expression >2sigma(I)
_cod_data_source_file ja500376x_si_001.cif
_cod_data_source_block hisada01
_cod_depositor_comments
;
The following automatic conversions were performed:

'_symmetry_cell_setting' value 'Triclinic' changed to 'triclinic'
according to
/usr/data/users/saulius/crontab/automatic-downloads/current/ACS/lib/dictionaries/cif_core.dic
dictionary named 'cif_core.dic' version 2.4.2 from 2011-04-26.

Automatic conversion script
Id: cif_fix_values 2281 2013-09-26 08:29:07Z andrius 
;
_cod_original_cell_volume 5674.5(13)
_cod_original_sg_symbol_H-M P-1
_cod_original_formula_sum 'C67.50 H109 N40.50 O54.25 Pd6'
_cod_database_code 4121531

loop_
_symmetry_equiv_pos_as_xyz
'x, y, z'
'-x, -y, -z'

loop_
_atom_site_label
_atom_site_type_symbol
_atom_site_fract_x
_atom_site_fract_y
_atom_site_fract_z
_atom_site_U_iso_or_equiv
_atom_site_adp_type
_atom_site_occupancy
_atom_site_symmetry_multiplicity
_atom_site_calc_flag
_atom_site_refinement_flags
_atom_site_disorder_assembly
_atom_site_disorder_group
Pd1 Pd 0.03591(5) 0.37945(4) 0.35040(3) 0.02005(14) Uani 1 1 d . . .
Pd2 Pd 0.02671(5) 0.24507(4) 0.15940(3) 0.02243(14) Uani 1 1 d . . .
Pd3 Pd 0.21533(5) 0.03428(4) 0.37499(3) 0.02301(15) Uani 1 1 d . A .
Pd4 Pd 0.31144(5) 0.62932(4) 0.29748(3) 0.02416(15) Uani 1 1 d . . .
Pd5 Pd 0.26683(5) 0.31019(4) -0.10429(3) 0.02000(14) Uani 1 1 d . . .
Pd6 Pd 0.70883(6) -0.14494(4) 0.36195(3) 0.02968(17) Uani 1 1 d . . .
C1A C 0.0378(6) 0.3344(5) 0.2417(4) 0.0231(17) Uani 1 1 d . . .
H1AA H 0.0029 0.3017 0.2701 0.028 Uiso 1 1 calc R . .
C2A C 0.1082(6) 0.3731(5) 0.1453(4) 0.0265(18) Uani 1 1 d . . .
H2AA H 0.1239 0.3690 0.1052 0.032 Uiso 1 1 calc R . .
C3A C 0.1387(7) 0.4253(5) 0.1617(4) 0.0254(18) Uani 1 1 d . . .
C4A C 0.1157(6) 0.4282(5) 0.2213(4) 0.0263(18) Uani 1 1 d . . .
H4AA H 0.1367 0.4625 0.2340 0.032 Uiso 1 1 calc R . .
C5A C 0.2032(7) 0.4685(5) 0.1192(4) 0.0265(18) Uani 1 1 d . . .
C6A C 0.2917(7) 0.4904(5) 0.0273(4) 0.0274(18) Uani 1 1 d . . .
C7A C 0.3270(8) 0.5382(6) 0.0442(4) 0.033(2) Uani 1 1 d . . .
H7AA H 0.3724 0.5623 0.0177 0.040 Uiso 1 1 calc R . .
C8A C 0.2946(7) 0.5508(6) 0.1014(4) 0.031(2) Uani 1 1 d . . .
C9A C 0.2920(7) 0.4135(5) -0.0413(4) 0.0248(17) Uani 1 1 d . . .
H9AA H 0.2521 0.3883 -0.0103 0.030 Uiso 1 1 calc R . .
C10A C 0.3214(7) 0.4714(5) -0.0313(4) 0.0293(19) Uani 1 1 d . . .
C11A C 0.3797(8) 0.5076(6) -0.0773(5) 0.039(2) Uani 1 1 d . . .
H11A H 0.4013 0.5473 -0.0723 0.047 Uiso 1 1 calc R . .
C12A C 0.4060(9) 0.4852(7) -0.1305(5) 0.047(3) Uani 1 1 d . . .
H12A H 0.4463 0.5090 -0.1624 0.057 Uiso 1 1 calc R . .
C13A C 0.3725(8) 0.4274(6) -0.1364(4) 0.039(2) Uani 1 1 d . . .
H13A H 0.3895 0.4128 -0.1731 0.046 Uiso 1 1 calc R . .
C14A C 0.3115(7) 0.5961(5) 0.1843(4) 0.0275(19) Uani 1 1 d . . .
H14A H 0.2835 0.5570 0.2105 0.033 Uiso 1 1 calc R . .
C15A C 0.3257(8) 0.6031(6) 0.1227(4) 0.033(2) Uani 1 1 d . . .
C16A C 0.3637(9) 0.6614(7) 0.0847(4) 0.044(3) Uani 1 1 d . . .
H16A H 0.3734 0.6682 0.0426 0.053 Uiso 1 1 calc R . .
C17A C 0.3879(10) 0.7105(7) 0.1090(5) 0.049(3) Uani 1 1 d . . .
H17A H 0.4149 0.7508 0.0838 0.058 Uiso 1 1 calc R . .
C18A C 0.3715(9) 0.6993(6) 0.1708(5) 0.041(3) Uani 1 1 d . . .
H18A H 0.3864 0.7336 0.1872 0.050 Uiso 1 1 calc R . .
C1B C 0.1523(6) 0.2050(5) 0.3721(3) 0.0210(16) Uani 1 1 d . . .
H1BA H 0.0901 0.2002 0.3733 0.025 Uiso 1 1 calc R . .
C2B C 0.2447(6) 0.2851(5) 0.3660(3) 0.0218(16) Uani 1 1 d . . .
H2BA H 0.2493 0.3365 0.3614 0.026 Uiso 1 1 calc R . .
C3B C 0.3277(6) 0.2184(5) 0.3719(3) 0.0204(16) Uani 1 1 d . . .
C4B C 0.3174(6) 0.1451(5) 0.3756(3) 0.0224(17) Uani 1 1 d . . .
H4BA H 0.3738 0.0983 0.3779 0.027 Uiso 1 1 calc R . .
C5B C 0.4245(6) 0.2263(5) 0.3680(4) 0.0239(17) Uani 1 1 d . . .
C6B C 0.5153(7) 0.3080(5) 0.3506(4) 0.0278(18) Uani 1 1 d . . .
C7B C 0.6013(7) 0.2415(5) 0.3520(4) 0.0292(19) Uani 1 1 d . . .
H7BA H 0.6645 0.2472 0.3449 0.035 Uiso 1 1 calc R . .
C8B C 0.5886(6) 0.1659(5) 0.3644(4) 0.0239(17) Uani 1 1 d . . .
C9B C 0.4346(7) 0.4565(5) 0.3248(4) 0.0254(18) Uani 1 1 d . . .
H9BA H 0.3750 0.4470 0.3267 0.031 Uiso 1 1 calc R . .
C10B C 0.5201(7) 0.3913(5) 0.3362(4) 0.0284(19) Uani 1 1 d . . .
C11B C 0.6070(7) 0.4068(6) 0.3334(5) 0.039(2) Uani 1 1 d . . .
H11B H 0.6664 0.3635 0.3415 0.046 Uiso 1 1 calc R . .
C12B C 0.6052(8) 0.4855(6) 0.3188(5) 0.039(2) Uani 1 1 d . . .
H12B H 0.6637 0.4969 0.3164 0.047 Uiso 1 1 calc R . .
C13B C 0.5199(7) 0.5467(5) 0.3079(4) 0.032(2) Uani 1 1 d . . .
H13B H 0.5196 0.6008 0.2979 0.039 Uiso 1 1 calc R . .
C14B C 0.6611(6) 0.0228(5) 0.3637(3) 0.0220(16) Uani 1 1 d . . .
H14B H 0.5970 0.0246 0.3609 0.026 Uiso 1 1 calc R . .
C15B C 0.6751(6) 0.0912(5) 0.3668(4) 0.0232(17) Uani 1 1 d . . .
C16B C 0.7681(7) 0.0878(5) 0.3721(4) 0.0283(18) Uani 1 1 d . . .
H16B H 0.7791 0.1336 0.3753 0.034 Uiso 1 1 calc R . .
C17B C 0.8451(7) 0.0163(6) 0.3727(5) 0.035(2) Uani 1 1 d . . .
H17B H 0.9098 0.0126 0.3757 0.042 Uiso 1 1 calc R . .
C18B C 0.8254(7) -0.0495(6) 0.3688(4) 0.035(2) Uani 1 1 d . . .
H18B H 0.8778 -0.0986 0.3692 0.042 Uiso 1 1 calc R . .
C1C C 0.1439(7) 0.1249(5) 0.2565(4) 0.0250(17) Uani 1 1 d . . .
H1CA H 0.0834 0.1396 0.2806 0.030 Uiso 1 1 calc R . .
C2C C 0.3086(6) 0.0523(5) 0.2499(4) 0.0248(17) Uani 1 1 d . . .
H2CA H 0.3654 0.0165 0.2687 0.030 Uiso 1 1 calc R . .
C3C C 0.3152(6) 0.0829(5) 0.1880(4) 0.0248(17) Uani 1 1 d . . .
C4C C 0.2310(6) 0.1365(5) 0.1631(4) 0.0250(17) Uani 1 1 d . . .
H4CA H 0.2335 0.1592 0.1209 0.030 Uiso 1 1 calc R . .
C5C C 0.4101(7) 0.0633(5) 0.1505(4) 0.030(2) Uani 1 1 d . . .
C6C C 0.5756(7) 0.0047(5) 0.1443(4) 0.0246(17) Uani 1 1 d . . .
C7C C 0.5781(7) 0.0341(5) 0.0816(4) 0.0293(19) Uani 1 1 d . . .
H7CA H 0.6386 0.0227 0.0568 0.035 Uiso 1 1 calc R . .
C8C C 0.4929(6) 0.0789(5) 0.0567(4) 0.0251(18) Uani 1 1 d . . .
C9C C 0.6524(7) -0.0699(5) 0.2388(4) 0.0269(18) Uani 1 1 d . . .
H9CA H 0.5879 -0.0589 0.2591 0.032 Uiso 1 1 calc R . .
C10C C 0.6636(6) -0.0427(5) 0.1761(4) 0.0237(17) Uani 1 1 d . . .
C11C C 0.7577(7) -0.0591(6) 0.1470(4) 0.035(2) Uani 1 1 d . . .
H11C H 0.7686 -0.0414 0.1045 0.042 Uiso 1 1 calc R . .
C12C C 0.8358(8) -0.1020(7) 0.1811(4) 0.038(2) Uani 1 1 d . . .
H12C H 0.9009 -0.1150 0.1619 0.046 Uiso 1 1 calc R . .
C13C C 0.8195(7) -0.1254(6) 0.2420(4) 0.035(2) Uani 1 1 d . . .
H13C H 0.8738 -0.1531 0.2647 0.042 Uiso 1 1 calc R . .
C14C C 0.4067(6) 0.1812(5) -0.0271(4) 0.0253(18) Uani 1 1 d . . .
H14C H 0.3592 0.2028 0.0023 0.030 Uiso 1 1 calc R . .
C15C C 0.4873(6) 0.1139(5) -0.0081(3) 0.0236(17) Uani 1 1 d . . .
C16C C 0.5555(6) 0.0835(5) -0.0517(4) 0.0256(18) Uani 1 1 d . . .
H16C H 0.6113 0.0375 -0.0407 0.031 Uiso 1 1 calc R . .
C17C C 0.5411(7) 0.1212(5) -0.1121(4) 0.0255(18) Uani 1 1 d . . .
H17C H 0.5875 0.1011 -0.1426 0.031 Uiso 1 1 calc R . .
C18C C 0.4605(6) 0.1868(5) -0.1273(4) 0.0228(17) Uani 1 1 d . . .
H18C H 0.4511 0.2120 -0.1684 0.027 Uiso 1 1 calc R . .
C11 C -0.0719(8) 0.4550(6) 0.4443(4) 0.040(2) Uani 1 1 d . . .
H11F H -0.0385 0.4951 0.4375 0.049 Uiso 1 1 calc R . .
H11G H -0.1075 0.4485 0.4852 0.049 Uiso 1 1 calc R . .
C12 C -0.1422(8) 0.4826(6) 0.3980(5) 0.043(3) Uani 1 1 d . . .
H12F H -0.1817 0.4462 0.4078 0.052 Uiso 1 1 calc R . .
H12G H -0.1871 0.5379 0.3968 0.052 Uiso 1 1 calc R . .
C21 C -0.1415(9) 0.2846(8) 0.0990(6) 0.058(3) Uani 1 1 d . . .
H21C H -0.1865 0.2668 0.1337 0.070 Uiso 1 1 calc R . .
H21D H -0.1806 0.3209 0.0656 0.070 Uiso 1 1 calc R . .
C22 C -0.0679(9) 0.2135(8) 0.0806(6) 0.057(3) Uani 1 1 d . . .
H22C H -0.1011 0.1796 0.0742 0.068 Uiso 1 1 calc R . .
H22D H -0.0284 0.2314 0.0427 0.068 Uiso 1 1 calc R . .
C31 C 0.236(4) -0.1293(19) 0.4404(17) 0.081(16) Uani 0.50 1 d P A 1
H31C H 0.2077 -0.1737 0.4530 0.097 Uiso 0.50 1 calc PR A 1
H31D H 0.3080 -0.1533 0.4349 0.097 Uiso 0.50 1 calc PR A 1
C32 C 0.209(4) -0.0893(17) 0.4855(12) 0.087(14) Uani 0.50 1 d P A 1
H32C H 0.2541 -0.1202 0.5170 0.104 Uiso 0.50 1 calc PR A 1
H32D H 0.1422 -0.0880 0.5041 0.104 Uiso 0.50 1 calc PR A 1
C31X C 0.187(2) -0.117(2) 0.4352(18) 0.043(8) Uani 0.50 1 d P A 2
H31E H 0.2521 -0.1559 0.4465 0.052 Uiso 0.50 1 calc PR A 2
H31F H 0.1445 -0.1485 0.4370 0.052 Uiso 0.50 1 calc PR A 2
C32X C 0.1442(18) -0.0672(15) 0.4775(11) 0.038(5) Uani 0.50 1 d P A 2
H32E H 0.1455 -0.1014 0.5195 0.045 Uiso 0.50 1 calc PR A 2
H32F H 0.0755 -0.0340 0.4707 0.045 Uiso 0.50 1 calc PR A 2
C41 C 0.1822(11) 0.6797(7) 0.3978(6) 0.066(4) Uani 1 1 d . . .
H41C H 0.1313 0.6549 0.4020 0.079 Uiso 1 1 calc R . .
H41D H 0.1773 0.6937 0.4355 0.079 Uiso 1 1 calc R . .
C42 C 0.1677(10) 0.7510(7) 0.3482(5) 0.063(4) Uani 1 1 d . . .
H42C H 0.2113 0.7806 0.3484 0.075 Uiso 1 1 calc R . .
H42D H 0.0991 0.7870 0.3519 0.075 Uiso 1 1 calc R . .
C51 C 0.0805(8) 0.3621(6) -0.1481(5) 0.039(2) Uani 1 1 d . . .
H51C H 0.1031 0.3693 -0.1914 0.047 Uiso 1 1 calc R . .
H51D H 0.0093 0.3915 -0.1436 0.047 Uiso 1 1 calc R . .
C52 C 0.1003(7) 0.2736(6) -0.1164(5) 0.038(2) Uani 1 1 d . . .
H52C H 0.0703 0.2665 -0.0742 0.045 Uiso 1 1 calc R . .
H52D H 0.0725 0.2487 -0.1366 0.045 Uiso 1 1 calc R . .
C61 C 0.6811(12) -0.2969(7) 0.4262(5) 0.061(4) Uani 1 1 d . . .
H61C H 0.7494 -0.3307 0.4334 0.073 Uiso 1 1 calc R . .
H61D H 0.6424 -0.3329 0.4320 0.073 Uiso 1 1 calc R . .
C62 C 0.6391(12) -0.2462(7) 0.4694(5) 0.061(4) Uani 1 1 d . . .
H62C H 0.5680 -0.2188 0.4669 0.073 Uiso 1 1 calc R . .
H62D H 0.6492 -0.2802 0.5109 0.073 Uiso 1 1 calc R . .
N1A N 0.0567(5) 0.3283(4) 0.1853(3) 0.0214(14) Uani 1 1 d . . .
N2A N 0.0645(5) 0.3833(4) 0.2610(3) 0.0229(14) Uani 1 1 d . . .
N3A N 0.2277(6) 0.4557(4) 0.0650(3) 0.0272(16) Uani 1 1 d . . .
N4A N 0.2328(6) 0.5157(5) 0.1398(3) 0.0330(18) Uani 1 1 d . . .
N5A N 0.3179(5) 0.3922(4) -0.0927(3) 0.0244(15) Uani 1 1 d . . .
N6A N 0.3360(6) 0.6425(4) 0.2077(3) 0.0273(16) Uani 1 1 d . . .
N1B N 0.1568(5) 0.2779(4) 0.3667(3) 0.0216(14) Uani 1 1 d . . .
N2B N 0.2304(5) 0.1393(4) 0.3759(3) 0.0199(13) Uani 1 1 d . . .
N3B N 0.4272(5) 0.3002(4) 0.3582(4) 0.0274(16) Uani 1 1 d . . .
N4B N 0.5010(5) 0.1581(4) 0.3718(3) 0.0241(15) Uani 1 1 d . . .
N5B N 0.4353(5) 0.5329(4) 0.3110(3) 0.0243(15) Uani 1 1 d . . .
N6B N 0.7357(5) -0.0461(4) 0.3644(3) 0.0231(14) Uani 1 1 d . . .
N1C N 0.2220(5) 0.0731(4) 0.2835(3) 0.0221(14) Uani 1 1 d . . .
N2C N 0.1459(5) 0.1572(4) 0.1976(3) 0.0241(15) Uani 1 1 d . . .
N3C N 0.4897(6) 0.0193(4) 0.1786(3) 0.0281(16) Uani 1 1 d . . .
N4C N 0.4063(5) 0.0925(4) 0.0910(3) 0.0258(15) Uani 1 1 d . . .
N5C N 0.7273(6) -0.1102(4) 0.2711(3) 0.0272(16) Uani 1 1 d . . .
N6C N 0.3936(5) 0.2165(4) -0.0848(3) 0.0223(14) Uani 1 1 d . . .
N11 N 0.0010(6) 0.3762(5) 0.4380(3) 0.0345(18) Uani 1 1 d . . .
H11D H -0.0249 0.3353 0.4577 0.041 Uiso 1 1 calc R . .
H11E H 0.0564 0.3661 0.4549 0.041 Uiso 1 1 calc R . .
N12 N -0.0817(5) 0.4806(4) 0.3388(3) 0.0292(16) Uani 1 1 d . . .
H12D H -0.0616 0.5254 0.3239 0.035 Uiso 1 1 calc R . .
H12E H -0.1183 0.4810 0.3118 0.035 Uiso 1 1 calc R . .
N21 N -0.0873(6) 0.3283(5) 0.1156(4) 0.0338(18) Uani 1 1 d . . .
H21A H -0.1285 0.3598 0.1399 0.041 Uiso 1 1 calc R . .
H21B H -0.0649 0.3612 0.0816 0.041 Uiso 1 1 calc R . .
N22 N -0.0041(6) 0.1670(5) 0.1297(3) 0.0319(17) Uani 1 1 d . . .
H22A H 0.0529 0.1326 0.1158 0.038 Uiso 1 1 calc R . .
H22B H -0.0356 0.1367 0.1606 0.038 Uiso 1 1 calc R . .
N31 N 0.1979(7) -0.0690(5) 0.3775(4) 0.044(2) Uani 1 1 d . . .
H31A H 0.1332 -0.0619 0.3766 0.052 Uiso 1 1 calc R A 1
H31B H 0.2348 -0.0885 0.3457 0.052 Uiso 1 1 calc R A 1
N32 N 0.2125(8) -0.0097(5) 0.4642(3) 0.047(2) Uani 1 1 d . . .
H32A H 0.2673 -0.0084 0.4758 0.057 Uiso 1 1 calc R A 1
H32B H 0.1585 0.0232 0.4819 0.057 Uiso 1 1 calc R A 1
N41 N 0.2820(7) 0.6218(5) 0.3860(3) 0.040(2) Uani 1 1 d . . .
H41A H 0.2841 0.5701 0.4074 0.048 Uiso 1 1 calc R . .
H41B H 0.3283 0.6341 0.3981 0.048 Uiso 1 1 calc R . .
N42 N 0.1902(6) 0.7271(5) 0.2906(4) 0.0384(19) Uani 1 1 d . . .
H42A H 0.2006 0.7687 0.2588 0.046 Uiso 1 1 calc R . .
H42B H 0.1385 0.7152 0.2843 0.046 Uiso 1 1 calc R . .
N51 N 0.1344(5) 0.3940(5) -0.1207(4) 0.0311(17) Uani 1 1 d . . .
H51A H 0.0997 0.4046 -0.0855 0.037 Uiso 1 1 calc R . .
H51B H 0.1420 0.4412 -0.1464 0.037 Uiso 1 1 calc R . .
N52 N 0.2087(5) 0.2356(4) -0.1188(3) 0.0250(15) Uani 1 1 d . . .
H52A H 0.2339 0.2263 -0.1558 0.030 Uiso 1 1 calc R . .
H52B H 0.2243 0.1869 -0.0901 0.030 Uiso 1 1 calc R . .
N61 N 0.6786(10) -0.2440(5) 0.3648(4) 0.060(3) Uani 1 1 d . . .
H61A H 0.6176 -0.2289 0.3527 0.072 Uiso 1 1 calc R . .
H61B H 0.7240 -0.2711 0.3391 0.072 Uiso 1 1 calc R . .
N62 N 0.6909(8) -0.1857(5) 0.4525(4) 0.045(2) Uani 1 1 d . . .
H62A H 0.7510 -0.2090 0.4671 0.054 Uiso 1 1 calc R . .
H62B H 0.6549 -0.1435 0.4688 0.054 Uiso 1 1 calc R . .
N1N N 0.3112(6) 0.3308(5) 0.7372(3) 0.0292(16) Uiso 1 1 d . . .
O2N O 0.3511(5) 0.3432(4) 0.7720(3) 0.0405(16) Uiso 1 1 d . . .
O3N O 0.3049(6) 0.3755(5) 0.6849(4) 0.052(2) Uiso 1 1 d . . .
O4N O 0.2773(6) 0.2731(5) 0.7536(4) 0.054(2) Uiso 1 1 d . . .
N5N N 0.1756(9) 0.7207(7) 0.5652(5) 0.054(3) Uiso 0.75 1 d PDU B 1
O6N O 0.2219(7) 0.7510(6) 0.5862(5) 0.050(3) Uiso 0.75 1 d PDU B 1
O7N O 0.2191(11) 0.6763(8) 0.5321(6) 0.082(4) Uiso 0.75 1 d PDU B 1
O8N O 0.0853(7) 0.7359(7) 0.5824(5) 0.056(3) Uiso 0.75 1 d PDU B 1
O118 O 0.1685(19) 0.7837(15) 0.7447(11) 0.157(9) Uiso 0.75 1 d P C 1
O122 O 0.0501(12) 0.8069(10) 0.6614(8) 0.085(4) Uiso 0.75 1 d P D 1
N5M N 0.061(2) 0.8226(17) 0.6435(13) 0.21(4) Uiso 0.25 1 d PDU E 2
O6M O 0.076(3) 0.803(2) 0.6981(12) 0.067(10) Uiso 0.25 1 d PDU E 2
O7M O 0.105(2) 0.7680(17) 0.6165(14) 0.065(10) Uiso 0.25 1 d PDU E 2
O8M O 0.006(2) 0.8910(15) 0.6168(13) 0.051(8) Uiso 0.25 1 d PDU E 2
O121 O 0.281(3) 0.655(2) 0.5294(15) 0.055(8) Uiso 0.25 1 d P F 2
N9N N 0.7909(18) 0.5543(15) 0.5640(11) 0.053(6) Uiso 0.50 1 d P G 1
O10N O 0.8155(12) 0.5218(10) 0.6207(8) 0.054(4) Uiso 0.50 1 d P G 1
O11N O 0.7374(11) 0.5387(9) 0.5425(6) 0.038(3) Uiso 0.50 1 d P G 1
O12N O 0.8150(13) 0.6196(11) 0.5371(8) 0.056(4) Uiso 0.50 1 d P G 1
O116 O 0.527(4) 0.553(3) 0.535(2) 0.23(2) Uiso 0.50 1 d P H 1
O115 O 0.8133(17) 0.5054(14) 0.6894(10) 0.086(6) Uiso 0.50 1 d P I 2
O117 O 0.809(3) 0.574(2) 0.5701(18) 0.122(12) Uiso 0.50 1 d P J 2
O119 O 0.671(3) 0.550(2) 0.5409(18) 0.163(14) Uiso 0.50 1 d P K 2
N13N N -0.0700(11) -0.1561(9) 0.4863(6) 0.083(4) Uiso 1 1 d . . .
O14N O 0.0020(11) -0.2053(9) 0.4544(7) 0.117(4) Uiso 1 1 d . . .
O15N O -0.0386(10) -0.1061(9) 0.4873(6) 0.107(4) Uiso 1 1 d . . .
O16N O -0.1465(10) -0.1657(8) 0.5019(6) 0.095(4) Uiso 1 1 d . . .
N17N N 0.8229(8) 0.4338(7) 0.2358(5) 0.057(3) Uiso 1 1 d . . .
O18N O 0.8236(8) 0.3843(6) 0.2854(5) 0.077(3) Uiso 1 1 d . . .
O19N O 0.8503(7) 0.4894(6) 0.2303(5) 0.072(3) Uiso 1 1 d . . .
O20N O 0.7932(10) 0.4317(8) 0.1907(6) 0.111(4) Uiso 1 1 d . . .
N21N N 0.9661(12) 0.6585(10) 0.3066(7) 0.093(4) Uiso 1 1 d . . .
O22N O 0.9123(11) 0.6382(9) 0.3508(7) 0.120(5) Uiso 1 1 d . . .
O23N O 1.0132(10) 0.6190(8) 0.2684(6) 0.105(4) Uiso 1 1 d . . .
O24N O 0.9985(9) 0.7188(8) 0.3051(6) 0.099(4) Uiso 1 1 d . . .
N25N N 0.5705(12) 0.1823(10) 0.7095(8) 0.098(5) Uiso 1 1 d . . .
O26N O 0.5436(16) 0.1920(14) 0.6574(11) 0.188(8) Uiso 1 1 d . . .
O27N O 0.5657(9) 0.2422(8) 0.7253(6) 0.099(4) Uiso 1 1 d . . .
O28N O 0.6568(15) 0.1234(12) 0.7258(9) 0.167(7) Uiso 1 1 d . . .
N29N N 0.0191(11) 0.9883(9) 0.2558(7) 0.078(5) Uiso 0.75 1 d PDU L 1
O30N O -0.0005(14) 1.0624(9) 0.2519(9) 0.124(6) Uiso 0.75 1 d PDU L 1
O31N O -0.0136(16) 0.9710(13) 0.2186(9) 0.146(8) Uiso 0.75 1 d PDU L 1
O32N O 0.0571(15) 0.9365(10) 0.2991(9) 0.128(7) Uiso 0.75 1 d PDU L 1
O103 O 0.235(3) 0.866(2) 0.1998(17) 0.239(15) Uiso 0.75 1 d P M 1
N29M N 0.079(2) 0.9445(17) 0.2714(14) 0.089(17) Uiso 0.25 1 d PDU N 2
O30M O 0.1692(18) 0.910(3) 0.257(3) 0.15(2) Uiso 0.25 1 d PDU N 2
O31M O 0.0150(17) 0.9208(14) 0.2616(11) 0.029(5) Uiso 0.25 1 d PDU N 2
O32M O 0.056(2) 0.9972(16) 0.2986(12) 0.042(7) Uiso 0.25 1 d PDU N 2
O102 O -0.153(4) 1.085(3) 0.214(2) 0.092(14) Uiso 0.25 1 d P O 2
N33N N 0.2024(6) 0.1100(5) 0.0279(4) 0.0358(18) Uiso 1 1 d . . .
O34N O 0.2556(5) 0.0841(4) -0.0149(3) 0.0385(16) Uiso 1 1 d . . .
O35N O 0.1843(5) 0.0619(4) 0.0766(3) 0.0442(17) Uiso 1 1 d . . .
O36N O 0.1713(6) 0.1842(5) 0.0241(4) 0.0485(19) Uiso 1 1 d . . .
N37M N 0.0112(10) 0.4710(8) 0.0003(6) 0.034(4) Uiso 0.50 1 d PDU . 1
O38M O 0.0462(12) 0.5156(8) -0.0443(6) 0.037(4) Uiso 0.50 1 d PDU . 1
O39M O -0.0182(13) 0.4882(10) 0.0490(6) 0.046(5) Uiso 0.50 1 d PDU . 1
O40M O 0.0143(14) 0.4040(9) -0.0029(8) 0.073(5) Uiso 0.50 1 d PDU P 1
O100 O -0.0450(12) 0.3714(10) -0.0184(7) 0.049(4) Uiso 0.50 1 d P Q 2
O101 O 0.1306(19) 0.3213(16) 0.0298(12) 0.101(8) Uiso 0.50 1 d P R 2
N45N N 0.5349(14) 0.0133(12) 0.5099(9) 0.046(4) Uiso 0.50 1 d P . 1
O46N O 0.5585(14) 0.0630(12) 0.5212(8) 0.064(5) Uiso 0.50 1 d P S 1
O47N O 0.6038(15) -0.0434(11) 0.5018(8) 0.060(5) Uiso 0.50 1 d P . 1
O48N O 0.4463(14) 0.0352(10) 0.5060(7) 0.049(4) Uiso 0.50 1 d P . 1
O114 O 0.5983(14) 0.0918(11) 0.5203(8) 0.061(5) Uiso 0.50 1 d P T 2
O1 O 0.4625(6) 0.9499(5) 0.3550(4) 0.055(2) Uiso 1 1 d . . .
O2 O 0.2238(9) 0.9028(7) 0.0784(6) 0.094(4) Uiso 1 1 d . . .
O3 O 1.1026(11) 0.7143(9) 0.1718(7) 0.116(4) Uiso 1 1 d . . .
O4 O 0.1281(12) 0.7238(10) 0.0546(7) 0.128(5) Uiso 1 1 d . . .
O5 O 0.0929(13) 0.2891(11) 0.5595(8) 0.149(6) Uiso 1 1 d . . .
O6 O 0.4380(14) 0.6643(11) 0.4130(9) 0.159(7) Uiso 1 1 d . . .
O7 O 0.4670(14) 0.6504(11) -0.0622(8) 0.157(6) Uiso 1 1 d . . .
O8 O 0.4141(14) 0.7297(12) 0.5130(9) 0.162(7) Uiso 1 1 d . . .
O9 O 0.5936(16) 0.4987(14) 0.4687(10) 0.189(8) Uiso 1 1 d . . .
O10 O 0.1170(17) 0.8476(14) 0.1764(11) 0.199(9) Uiso 1 1 d . . .
O11 O 0.0345(16) 0.0876(14) 0.9684(10) 0.189(8) Uiso 1 1 d . . .
O12 O 0.962(2) 0.0186(16) 0.0660(12) 0.231(11) Uiso 1 1 d . . .
O13 O -0.331(3) 1.317(2) 0.2075(16) 0.306(16) Uiso 1 1 d . . .
O14 O 0.250(2) 0.8380(17) -0.0266(13) 0.241(11) Uiso 1 1 d . . .
O1S O 0.3312(9) 0.3175(7) 0.2312(6) 0.031(3) Uiso 0.50 1 d PDU U 1
C1S C 0.4078(14) 0.1850(12) 0.2374(10) 0.044(5) Uiso 0.50 1 d PDU U 1
C2S C 0.3235(12) 0.2560(9) 0.2319(7) 0.035(4) Uiso 0.50 1 d PDU U 1
C3S C 0.2345(16) 0.2387(14) 0.2436(10) 0.030(6) Uiso 0.50 1 d PDU U 1
N41N N 0.382(2) 0.2610(16) 0.0891(12) 0.075(7) Uiso 0.50 1 d P V 1
O42N O 0.422(3) 0.221(2) 0.1400(16) 0.143(12) Uiso 0.50 1 d P V 1
O43N O 0.4414(12) 0.2775(10) 0.0443(7) 0.051(4) Uiso 0.50 1 d P V 1
O44N O 0.3034(14) 0.2702(11) 0.0909(8) 0.061(5) Uiso 0.50 1 d P V 1
N41M N 0.396(2) 0.3609(16) 0.2302(18) 0.144(15) Uiso 0.50 1 d PD W 2
O42M O 0.4423(18) 0.4114(15) 0.2108(12) 0.105(8) Uiso 0.50 1 d PD W 2
O43M O 0.3082(18) 0.3828(18) 0.2524(15) 0.138(11) Uiso 0.50 1 d PD W 2
O44M O 0.443(2) 0.2867(15) 0.239(2) 0.192(17) Uiso 0.50 1 d PD W 2
O109 O 1.5161(11) -0.3785(9) -0.1768(7) 0.043(3) Uiso 0.50 1 d P X 1
O113 O 1.392(3) -0.159(2) -0.2045(16) 0.144(12) Uiso 0.50 1 d P Y 1
O110 O 0.2605(10) 0.2403(7) 0.2405(5) 0.009(2) Uiso 0.50 1 d P Z 2
O112 O 1.502(4) -0.116(3) -0.260(2) 0.23(2) Uiso 0.50 1 d P A 2

loop_
_atom_site_aniso_label
_atom_site_aniso_U_11
_atom_site_aniso_U_22
_atom_site_aniso_U_33
_atom_site_aniso_U_23
_atom_site_aniso_U_13
_atom_site_aniso_U_12
Pd1 0.0213(3) 0.0187(3) 0.0195(3) -0.0086(2) -0.0004(2) -0.0037(2)
Pd2 0.0234(3) 0.0286(3) 0.0186(3) -0.0090(2) -0.0018(2) -0.0102(3)
Pd3 0.0344(4) 0.0191(3) 0.0157(3) -0.0065(2) 0.0036(2) -0.0107(3)
Pd4 0.0337(4) 0.0170(3) 0.0231(3) -0.0089(2) -0.0055(3) -0.0053(3)
Pd5 0.0274(3) 0.0206(3) 0.0127(3) -0.0053(2) -0.0027(2) -0.0076(2)
Pd6 0.0530(5) 0.0189(3) 0.0174(3) -0.0049(2) -0.0114(3) -0.0077(3)
C1A 0.023(4) 0.023(4) 0.026(4) -0.008(3) -0.002(3) -0.010(3)
C2A 0.030(5) 0.028(4) 0.022(4) -0.010(3) -0.005(3) -0.006(4)
C3A 0.032(5) 0.020(4) 0.025(4) -0.009(3) -0.003(4) -0.008(3)
C4A 0.028(5) 0.027(4) 0.026(4) -0.013(4) 0.003(3) -0.009(4)
C5A 0.038(5) 0.020(4) 0.022(4) -0.006(3) -0.001(4) -0.012(4)
C6A 0.029(5) 0.032(5) 0.024(4) -0.011(4) 0.002(3) -0.012(4)
C7A 0.049(6) 0.041(5) 0.023(4) -0.010(4) 0.001(4) -0.033(5)
C8A 0.039(5) 0.036(5) 0.023(4) -0.010(4) 0.001(4) -0.019(4)
C9A 0.036(5) 0.024(4) 0.018(4) -0.007(3) -0.003(3) -0.011(4)
C10A 0.035(5) 0.024(4) 0.027(4) -0.010(4) 0.000(4) -0.007(4)
C11A 0.047(6) 0.045(6) 0.037(5) -0.020(5) 0.004(4) -0.026(5)
C12A 0.071(8) 0.056(7) 0.033(5) -0.024(5) 0.021(5) -0.046(6)
C13A 0.050(6) 0.050(6) 0.026(5) -0.019(4) 0.009(4) -0.027(5)
C14A 0.045(5) 0.022(4) 0.021(4) -0.008(3) -0.003(4) -0.015(4)
C15A 0.056(6) 0.030(5) 0.024(4) -0.007(4) -0.004(4) -0.026(5)
C16A 0.071(8) 0.052(6) 0.026(5) -0.014(5) -0.002(5) -0.040(6)
C17A 0.088(9) 0.045(6) 0.035(5) -0.009(5) 0.001(6) -0.051(6)
C18A 0.067(7) 0.032(5) 0.043(6) -0.012(4) -0.013(5) -0.029(5)
C1B 0.024(4) 0.020(4) 0.017(4) -0.005(3) 0.004(3) -0.010(3)
C2B 0.024(4) 0.022(4) 0.019(4) -0.008(3) 0.000(3) -0.006(3)
C3B 0.026(4) 0.018(4) 0.015(4) -0.004(3) -0.001(3) -0.006(3)
C4B 0.027(4) 0.018(4) 0.017(4) -0.004(3) 0.003(3) -0.005(3)
C5B 0.024(4) 0.019(4) 0.029(4) -0.008(3) -0.002(3) -0.006(3)
C6B 0.030(5) 0.018(4) 0.038(5) -0.010(4) -0.007(4) -0.007(3)
C7B 0.026(5) 0.024(4) 0.038(5) -0.009(4) -0.009(4) -0.004(4)
C8B 0.027(4) 0.017(4) 0.027(4) -0.005(3) -0.004(3) -0.006(3)
C9B 0.030(5) 0.021(4) 0.031(4) -0.011(3) -0.006(4) -0.010(3)
C10B 0.026(5) 0.020(4) 0.040(5) -0.007(4) 0.000(4) -0.012(4)
C11B 0.029(5) 0.028(5) 0.059(7) -0.011(5) -0.007(5) -0.008(4)
C12B 0.037(6) 0.024(5) 0.059(7) -0.013(4) -0.002(5) -0.014(4)
C13B 0.036(5) 0.023(4) 0.039(5) -0.011(4) -0.001(4) -0.010(4)
C14B 0.022(4) 0.023(4) 0.020(4) -0.005(3) -0.006(3) -0.005(3)
C15B 0.027(4) 0.021(4) 0.022(4) -0.006(3) -0.008(3) -0.004(3)
C16B 0.030(5) 0.029(4) 0.030(5) -0.008(4) -0.004(4) -0.013(4)
C17B 0.024(5) 0.034(5) 0.045(6) -0.010(4) -0.009(4) -0.006(4)
C18B 0.035(5) 0.031(5) 0.034(5) -0.015(4) -0.012(4) 0.004(4)
C1C 0.034(5) 0.022(4) 0.018(4) -0.005(3) 0.001(3) -0.010(4)
C2C 0.026(4) 0.022(4) 0.023(4) -0.005(3) -0.004(3) -0.004(3)
C3C 0.028(4) 0.025(4) 0.016(4) -0.006(3) 0.000(3) -0.003(3)
C4C 0.031(5) 0.028(4) 0.019(4) -0.011(3) 0.000(3) -0.011(4)
C5C 0.032(5) 0.029(5) 0.020(4) 0.001(3) 0.000(4) -0.007(4)
C6C 0.035(5) 0.018(4) 0.019(4) -0.005(3) -0.007(3) -0.005(3)
C7C 0.039(5) 0.028(4) 0.012(4) 0.000(3) 0.002(3) -0.007(4)
C8C 0.024(4) 0.022(4) 0.021(4) -0.003(3) -0.005(3) 0.000(3)
C9C 0.034(5) 0.025(4) 0.018(4) -0.005(3) -0.006(3) -0.004(4)
C10C 0.029(4) 0.021(4) 0.019(4) -0.002(3) -0.005(3) -0.008(3)
C11C 0.032(5) 0.045(6) 0.026(5) -0.005(4) -0.006(4) -0.014(4)
C12C 0.033(5) 0.053(6) 0.027(5) -0.010(4) -0.006(4) -0.012(5)
C13C 0.038(5) 0.042(5) 0.024(4) 0.001(4) -0.011(4) -0.015(4)
C14C 0.025(4) 0.030(4) 0.018(4) -0.009(3) -0.003(3) -0.004(4)
C15C 0.028(4) 0.022(4) 0.015(4) -0.001(3) -0.002(3) -0.006(3)
C16C 0.028(4) 0.026(4) 0.018(4) -0.003(3) -0.001(3) -0.006(4)
C17C 0.032(5) 0.027(4) 0.018(4) -0.009(3) 0.000(3) -0.009(4)
C18C 0.027(4) 0.022(4) 0.019(4) -0.006(3) -0.002(3) -0.007(3)
C11 0.059(7) 0.033(5) 0.024(5) -0.015(4) 0.003(4) -0.006(5)
C12 0.035(5) 0.032(5) 0.042(6) -0.016(4) 0.013(4) 0.007(4)
C21 0.046(7) 0.074(9) 0.074(9) -0.039(7) -0.026(6) -0.013(6)
C22 0.055(7) 0.070(8) 0.060(7) -0.038(7) -0.031(6) -0.004(6)
C31 0.20(5) 0.013(11) 0.027(13) 0.009(9) -0.03(3) -0.03(2)
C32 0.21(5) 0.030(15) 0.032(13) 0.012(11) -0.02(2) -0.06(2)
C31X 0.052(17) 0.048(19) 0.035(17) -0.007(13) -0.008(12) -0.024(14)
C32X 0.051(14) 0.032(13) 0.027(12) -0.002(9) 0.010(10) -0.024(11)
C41 0.076(9) 0.046(7) 0.046(7) -0.021(6) 0.007(6) 0.015(6)
C42 0.067(8) 0.045(7) 0.046(7) -0.021(6) 0.005(6) 0.016(6)
C51 0.036(5) 0.037(5) 0.047(6) -0.015(5) -0.015(5) -0.007(4)
C52 0.032(5) 0.034(5) 0.051(6) -0.007(5) -0.012(5) -0.016(4)
C61 0.128(12) 0.034(6) 0.027(5) -0.007(4) 0.002(6) -0.041(7)
C62 0.118(12) 0.037(6) 0.027(5) -0.010(5) 0.007(6) -0.031(7)
N1A 0.019(3) 0.025(3) 0.025(3) -0.010(3) -0.005(3) -0.008(3)
N2A 0.023(4) 0.022(3) 0.025(3) -0.008(3) -0.004(3) -0.005(3)
N3A 0.039(4) 0.028(4) 0.021(3) -0.010(3) -0.001(3) -0.016(3)
N4A 0.051(5) 0.028(4) 0.025(4) -0.011(3) 0.001(3) -0.019(4)
N5A 0.033(4) 0.021(3) 0.019(3) -0.007(3) -0.003(3) -0.007(3)
N6A 0.043(4) 0.023(4) 0.022(4) -0.007(3) -0.003(3) -0.017(3)
N1B 0.023(4) 0.020(3) 0.020(3) -0.009(3) 0.000(3) -0.002(3)
N2B 0.025(4) 0.019(3) 0.014(3) -0.006(3) 0.004(3) -0.008(3)
N3B 0.021(4) 0.022(3) 0.042(4) -0.010(3) -0.005(3) -0.008(3)
N4B 0.025(4) 0.021(3) 0.026(4) -0.005(3) -0.007(3) -0.005(3)
N5B 0.031(4) 0.021(3) 0.024(4) -0.010(3) -0.006(3) -0.009(3)
N6B 0.029(4) 0.019(3) 0.020(3) -0.006(3) -0.005(3) -0.004(3)
N1C 0.029(4) 0.023(3) 0.018(3) -0.007(3) 0.004(3) -0.015(3)
N2C 0.031(4) 0.025(4) 0.018(3) -0.005(3) -0.003(3) -0.012(3)
N3C 0.032(4) 0.030(4) 0.015(3) -0.002(3) -0.002(3) -0.005(3)
N4C 0.022(4) 0.031(4) 0.018(3) -0.003(3) -0.004(3) -0.003(3)
N5C 0.041(4) 0.022(3) 0.020(3) -0.006(3) -0.010(3) -0.006(3)
N6C 0.032(4) 0.019(3) 0.014(3) -0.002(3) -0.006(3) -0.007(3)
N11 0.042(5) 0.028(4) 0.022(4) -0.011(3) 0.003(3) 0.000(3)
N12 0.022(4) 0.024(4) 0.035(4) -0.009(3) -0.003(3) 0.001(3)
N21 0.026(4) 0.045(5) 0.029(4) -0.009(4) -0.008(3) -0.009(4)
N22 0.034(4) 0.040(4) 0.033(4) -0.018(4) -0.002(3) -0.018(4)
N31 0.066(6) 0.030(4) 0.042(5) -0.018(4) 0.009(4) -0.026(4)
N32 0.092(8) 0.028(4) 0.017(4) -0.006(3) 0.010(4) -0.024(5)
N41 0.061(6) 0.028(4) 0.020(4) -0.009(3) -0.004(4) -0.001(4)
N42 0.035(5) 0.027(4) 0.047(5) -0.010(4) -0.008(4) -0.002(3)
N51 0.023(4) 0.032(4) 0.034(4) -0.018(3) -0.007(3) 0.005(3)
N52 0.030(4) 0.023(3) 0.024(4) -0.004(3) -0.008(3) -0.010(3)
N61 0.129(10) 0.032(5) 0.029(5) -0.006(4) -0.012(5) -0.038(6)
N62 0.084(7) 0.029(4) 0.024(4) -0.008(3) -0.013(4) -0.015(4)

loop_
_atom_type_symbol
_atom_type_description
_atom_type_scat_dispersion_real
_atom_type_scat_dispersion_imag
_atom_type_scat_source
C C 0.0033 0.0016 'International Tables Vol C Tables 4.2.6.8 and 6.1.1.4'
H H 0.0000 0.0000 'International Tables Vol C Tables 4.2.6.8 and 6.1.1.4'
N N 0.0061 0.0033 'International Tables Vol C Tables 4.2.6.8 and 6.1.1.4'
O O 0.0106 0.0060 'International Tables Vol C Tables 4.2.6.8 and 6.1.1.4'
Pd Pd -0.9988 1.0072 'International Tables Vol C Tables 4.2.6.8 and 6.1.1.4'

loop_
_geom_angle_atom_site_label_1
_geom_angle_atom_site_label_2
_geom_angle_atom_site_label_3
_geom_angle
_geom_angle_site_symmetry_1
_geom_angle_site_symmetry_3
N11 Pd1 N12 84.2(3) . .
N11 Pd1 N2A 177.2(3) . .
N12 Pd1 N2A 94.1(3) . .
N11 Pd1 N1B 92.8(3) . .
N12 Pd1 N1B 176.6(3) . .
N2A Pd1 N1B 89.0(3) . .
N22 Pd2 N21 84.3(3) . .
N22 Pd2 N2C 92.3(3) . .
N21 Pd2 N2C 175.3(3) . .
N22 Pd2 N1A 177.1(3) . .
N21 Pd2 N1A 93.4(3) . .
N2C Pd2 N1A 89.8(3) . .
N32 Pd3 N31 84.9(4) . .
N32 Pd3 N1C 177.0(3) . .
N31 Pd3 N1C 92.6(3) . .
N32 Pd3 N2B 93.0(3) . .
N31 Pd3 N2B 177.7(3) . .
N1C Pd3 N2B 89.5(3) . .
N42 Pd4 N41 83.9(3) . .
N42 Pd4 N5B 174.9(3) . .
N41 Pd4 N5B 91.6(3) . .
N42 Pd4 N6A 93.2(3) . .
N41 Pd4 N6A 177.1(3) . .
N5B Pd4 N6A 91.2(3) . .
N51 Pd5 N52 84.4(3) . .
N51 Pd5 N5A 91.7(3) . .
N52 Pd5 N5A 176.0(3) . .
N51 Pd5 N6C 174.0(3) . .
N52 Pd5 N6C 90.2(3) . .
N5A Pd5 N6C 93.7(3) . .
N61 Pd6 N62 83.7(3) . .
N61 Pd6 N5C 93.2(3) . .
N62 Pd6 N5C 176.8(3) . .
N61 Pd6 N6B 176.5(3) . .
N62 Pd6 N6B 92.9(3) . .
N5C Pd6 N6B 90.1(3) . .
N1A C1A N2A 124.8(8) . .
N1A C2A C3A 121.1(8) . .
C2A C3A C4A 117.4(8) . .
C2A C3A C5A 120.8(8) . .
C4A C3A C5A 121.4(8) . .
N2A C4A C3A 121.2(8) . .
N3A C5A N4A 126.8(8) . .
N3A C5A C3A 116.4(7) . .
N4A C5A C3A 116.8(7) . .
N3A C6A C7A 120.8(8) . .
N3A C6A C10A 115.4(8) . .
C7A C6A C10A 123.8(8) . .
C6A C7A C8A 118.6(8) . .
N4A C8A C7A 121.5(8) . .
N4A C8A C15A 115.9(8) . .
C7A C8A C15A 122.6(8) . .
N5A C9A C10A 122.7(8) . .
C11A C10A C9A 117.6(8) . .
C11A C10A C6A 122.9(8) . .
C9A C10A C6A 119.5(8) . .
C12A C11A C10A 119.3(9) . .
C11A C12A C13A 118.8(9) . .
N5A C13A C12A 122.1(8) . .
N6A C14A C15A 122.6(8) . .
C16A C15A C14A 118.5(8) . .
C16A C15A C8A 123.0(8) . .
C14A C15A C8A 118.4(8) . .
C15A C16A C17A 118.9(9) . .
C18A C17A C16A 118.8(9) . .
N6A C18A C17A 122.5(8) . .
N2B C1B N1B 123.2(8) . .
N1B C2B C3B 120.5(7) . .
C2B C3B C4B 117.2(8) . .
C2B C3B C5B 120.9(7) . .
C4B C3B C5B 121.6(7) . .
N2B C4B C3B 121.3(7) . .
N3B C5B N4B 127.1(8) . .
N3B C5B C3B 116.8(7) . .
N4B C5B C3B 116.1(7) . .
N3B C6B C7B 121.7(8) . .
N3B C6B C10B 117.5(8) . .
C7B C6B C10B 120.7(8) . .
C6B C7B C8B 116.1(8) . .
N4B C8B C7B 122.3(8) . .
N4B C8B C15B 117.1(7) . .
C7B C8B C15B 120.5(8) . .
N5B C9B C10B 120.9(8) . .
C9B C10B C11B 118.5(8) . .
C9B C10B C6B 118.7(8) . .
C11B C10B C6B 122.9(8) . .
C12B C11B C10B 119.0(9) . .
C13B C12B C11B 120.0(9) . .
N5B C13B C12B 121.6(8) . .
N6B C14B C15B 121.5(8) . .
C16B C15B C14B 119.1(8) . .
C16B C15B C8B 122.7(8) . .
C14B C15B C8B 118.3(7) . .
C15B C16B C17B 119.0(8) . .
C16B C17B C18B 118.6(9) . .
N6B C18B C17B 122.1(8) . .
N1C C1C N2C 123.6(8) . .
N1C C2C C3C 120.4(8) . .
C4C C3C C2C 117.5(8) . .
C4C C3C C5C 121.1(7) . .
C2C C3C C5C 121.3(8) . .
N2C C4C C3C 121.1(8) . .
N3C C5C N4C 126.9(8) . .
N3C C5C C3C 117.4(7) . .
N4C C5C C3C 115.7(8) . .
N3C C6C C7C 119.8(8) . .
N3C C6C C10C 116.3(7) . .
C7C C6C C10C 123.9(8) . .
C8C C7C C6C 119.3(8) . .
N4C C8C C7C 121.1(7) . .
N4C C8C C15C 115.2(7) . .
C7C C8C C15C 123.8(8) . .
N5C C9C C10C 123.1(8) . .
C11C C10C C9C 118.0(8) . .
C11C C10C C6C 122.9(8) . .
C9C C10C C6C 119.0(8) . .
C10C C11C C12C 118.6(9) . .
C13C C12C C11C 120.2(10) . .
N5C C13C C12C 121.6(9) . .
N6C C14C C15C 122.7(8) . .
C16C C15C C14C 117.7(7) . .
C16C C15C C8C 124.4(8) . .
C14C C15C C8C 117.9(7) . .
C15C C16C C17C 119.1(8) . .
C18C C17C C16C 119.9(8) . .
N6C C18C C17C 121.0(7) . .
N11 C11 C12 107.0(8) . .
N12 C12 C11 107.0(8) . .
C22 C21 N21 108.1(9) . .
N22 C22 C21 107.2(9) . .
C32 C31 N31 112(3) . .
C31 C32 N32 113(2) . .
N31 C31X C32X 110(3) . .
C31X C32X N32 105.3(19) . .
C42 C41 N41 108.1(10) . .
C41 C42 N42 109.2(10) . .
N51 C51 C52 108.0(8) . .
N52 C52 C51 106.8(8) . .
N61 C61 C62 109.1(9) . .
N62 C62 C61 107.0(10) . .
C1A N1A C2A 117.8(7) . .
C1A N1A Pd2 123.5(6) . .
C2A N1A Pd2 118.3(5) . .
C1A N2A C4A 117.7(7) . .
C1A N2A Pd1 119.1(6) . .
C4A N2A Pd1 123.0(6) . .
C5A N3A C6A 116.8(7) . .
C8A N4A C5A 115.4(7) . .
C13A N5A C9A 119.4(8) . .
C13A N5A Pd5 120.7(6) . .
C9A N5A Pd5 119.8(6) . .
C18A N6A C14A 118.7(8) . .
C18A N6A Pd4 121.2(6) . .
C14A N6A Pd4 120.0(6) . .
C1B N1B C2B 118.8(7) . .
C1B N1B Pd1 121.1(6) . .
C2B N1B Pd1 119.8(5) . .
C1B N2B C4B 118.9(7) . .
C1B N2B Pd3 119.2(6) . .
C4B N2B Pd3 121.7(5) . .
C5B N3B C6B 116.8(7) . .
C8B N4B C5B 116.1(7) . .
C9B N5B C13B 119.9(8) . .
C9B N5B Pd4 122.2(6) . .
C13B N5B Pd4 117.9(6) . .
C18B N6B C14B 119.7(7) . .
C18B N6B Pd6 121.0(6) . .
C14B N6B Pd6 119.3(6) . .
C1C N1C C2C 118.9(7) . .
C1C N1C Pd3 121.0(6) . .
C2C N1C Pd3 119.9(6) . .
C1C N2C C4C 118.5(8) . .
C1C N2C Pd2 121.7(6) . .
C4C N2C Pd2 119.4(6) . .
C5C N3C C6C 116.9(7) . .
C5C N4C C8C 116.0(7) . .
C9C N5C C13C 118.4(7) . .
C9C N5C Pd6 122.2(6) . .
C13C N5C Pd6 119.4(6) . .
C14C N6C C18C 119.5(7) . .
C14C N6C Pd5 117.5(6) . .
C18C N6C Pd5 122.9(5) . .
C11 N11 Pd1 109.6(6) . .
C12 N12 Pd1 108.7(6) . .
C21 N21 Pd2 108.3(7) . .
C22 N22 Pd2 108.8(7) . .
C31X N31 C31 25(2) . .
C31X N31 Pd3 112.9(17) . .
C31 N31 Pd3 103.7(13) . .
C32 N32 C32X 34.5(19) . .
C32 N32 Pd3 113.8(13) . .
C32X N32 Pd3 100.9(10) . .
C41 N41 Pd4 109.5(7) . .
C42 N42 Pd4 107.7(7) . .
C51 N51 Pd5 108.4(6) . .
C52 N52 Pd5 109.0(5) . .
C61 N61 Pd6 109.4(7) . .
C62 N62 Pd6 108.9(6) . .
O2N N1N O3N 119.8(8) . .
O2N N1N O4N 120.7(8) . .
O3N N1N O4N 119.5(8) . .
O7N N5N O8N 122.5(12) . .
O7N N5N O6N 120.9(12) . .
O8N N5N O6N 116.6(11) . .
O8M N5M O7M 121.1(19) . .
O8M N5M O6M 124(2) . .
O7M N5M O6M 114.9(18) . .
O11N N9N O12N 120(2) . .
O11N N9N O10N 127(2) . .
O12N N9N O10N 112(2) . .
O16N N13N O15N 133.4(17) . .
O16N N13N O14N 119.9(16) . .
O15N N13N O14N 106.4(15) . .
O19N N17N O18N 117.8(12) . .
O19N N17N O20N 117.1(12) . .
O18N N17N O20N 125.0(13) . .
O22N N21N O23N 127.2(17) . .
O22N N21N O24N 116.4(16) . .
O23N N21N O24N 114.4(15) . .
O27N N25N O26N 120.5(19) . .
O27N N25N O28N 106.9(17) . .
O26N N25N O28N 118.2(19) . .
O32N N29N O31N 121.6(15) . .
O32N N29N O30N 119.9(15) . .
O31N N29N O30N 117.8(15) . .
O32M N29M O30M 118.6(19) . .
O32M N29M O31M 121.2(19) . .
O30M N29M O31M 120.0(19) . .
O34N N33N O35N 120.5(8) . .
O34N N33N O36N 120.6(8) . .
O35N N33N O36N 118.7(8) . .
N37M N37M O39M 69.3(15) 2_565 2_565
N37M N37M O38M 68.0(15) 2_565 2_565
O39M N37M O38M 131.2(18) 2_565 2_565
N37M N37M O39M 62.1(15) 2_565 .
O39M N37M O39M 131.4(13) 2_565 .
O38M N37M O39M 22.6(10) 2_565 .
N37M N37M O40M 163(2) 2_565 .
O39M N37M O40M 107.5(15) 2_565 .
O38M N37M O40M 106.4(14) 2_565 .
O39M N37M O40M 118.9(14) . .
N37M N37M O38M 64.7(15) 2_565 .
O39M N37M O38M 22.7(11) 2_565 .
O38M N37M O38M 132.7(12) 2_565 .
O39M N37M O38M 121.9(13) . .
O40M N37M O38M 118.9(13) . .
O39M O38M N37M 81(3) 2_565 2_565
O39M O38M N37M 69(3) 2_565 .
N37M O38M N37M 47.3(12) 2_565 .
O38M O39M N37M 88(3) 2_565 2_565
O38M O39M N37M 77(3) 2_565 .
N37M O39M N37M 48.6(13) 2_565 .
O48N N45N O47N 38.6(14) 2_656 .
O48N N45N O46N 149(3) 2_656 .
O47N N45N O46N 112(2) . .
O48N N45N O48N 96(2) 2_656 .
O47N N45N O48N 135(2) . .
O46N N45N O48N 113(2) . .
O48N N45N N45N 54.6(17) 2_656 2_656
O47N N45N N45N 93(2) . 2_656
O46N N45N N45N 153(3) . 2_656
O48N N45N N45N 41.7(12) . 2_656
O48N O47N N45N 57(2) 2_656 .
O47N O48N N45N 84(3) 2_656 2_656
O47N O48N N45N 167(3) 2_656 .
N45N O48N N45N 84(2) 2_656 .
O47N O48N O48N 131(3) 2_656 2_656
N45N O48N O48N 47.0(15) 2_656 2_656
N45N O48N O48N 36.7(12) . 2_656
O1S C2S C3S 125.5(17) . .
O1S C2S C1S 119.6(17) . .
C3S C2S C1S 112.8(17) . .
O44N N41N O43N 129(3) . .
O44N N41N O42N 116(3) . .
O43N N41N O42N 115(3) . .
O43M N41M O44M 119(2) . .
O43M N41M O42M 120(2) . .
O44M N41M O42M 119(2) . .

loop_
_geom_bond_atom_site_label_1
_geom_bond_atom_site_label_2
_geom_bond_distance
_geom_bond_site_symmetry_2
Pd1 N11 2.016(7) .
Pd1 N12 2.018(7) .
Pd1 N2A 2.053(7) .
Pd1 N1B 2.055(7) .
Pd2 N22 2.021(7) .
Pd2 N21 2.023(8) .
Pd2 N2C 2.045(7) .
Pd2 N1A 2.047(6) .
Pd3 N32 2.003(8) .
Pd3 N31 2.005(8) .
Pd3 N1C 2.044(7) .
Pd3 N2B 2.047(7) .
Pd4 N42 2.014(8) .
Pd4 N41 2.019(7) .
Pd4 N5B 2.028(7) .
Pd4 N6A 2.029(7) .
Pd5 N51 2.021(7) .
Pd5 N52 2.021(7) .
Pd5 N5A 2.040(7) .
Pd5 N6C 2.047(7) .
Pd6 N61 2.021(9) .
Pd6 N62 2.025(8) .
Pd6 N5C 2.027(7) .
Pd6 N6B 2.034(7) .
C1A N1A 1.340(10) .
C1A N2A 1.341(10) .
C2A N1A 1.346(11) .
C2A C3A 1.391(12) .
C3A C4A 1.395(12) .
C3A C5A 1.479(12) .
C4A N2A 1.342(11) .
C5A N3A 1.331(11) .
C5A N4A 1.359(11) .
C6A N3A 1.349(11) .
C6A C7A 1.370(12) .
C6A C10A 1.479(12) .
C7A C8A 1.402(12) .
C8A N4A 1.337(12) .
C8A C15A 1.468(12) .
C9A N5A 1.338(10) .
C9A C10A 1.395(12) .
C10A C11A 1.389(13) .
C11A C12A 1.388(13) .
C12A C13A 1.389(14) .
C13A N5A 1.320(12) .
C14A N6A 1.345(10) .
C14A C15A 1.399(12) .
C15A C16A 1.375(13) .
C16A C17A 1.400(13) .
C17A C18A 1.391(14) .
C18A N6A 1.326(12) .
C1B N2B 1.326(10) .
C1B N1B 1.338(10) .
C2B N1B 1.351(11) .
C2B C3B 1.375(11) .
C3B C4B 1.396(11) .
C3B C5B 1.471(12) .
C4B N2B 1.327(11) .
C5B N3B 1.329(10) .
C5B N4B 1.340(10) .
C6B N3B 1.329(11) .
C6B C7B 1.404(12) .
C6B C10B 1.494(11) .
C7B C8B 1.410(12) .
C8B N4B 1.323(11) .
C8B C15B 1.492(11) .
C9B N5B 1.349(10) .
C9B C10B 1.390(12) .
C10B C11B 1.401(13) .
C11B C12B 1.376(13) .
C12B C13B 1.356(14) .
C13B N5B 1.349(12) .
C14B N6B 1.341(10) .
C14B C15B 1.385(11) .
C15B C16B 1.384(12) .
C16B C17B 1.388(13) .
C17B C18B 1.389(14) .
C18B N6B 1.328(12) .
C1C N1C 1.328(11) .
C1C N2C 1.328(10) .
C2C N1C 1.347(11) .
C2C C3C 1.387(11) .
C3C C4C 1.381(12) .
C3C C5C 1.479(12) .
C4C N2C 1.342(11) .
C5C N3C 1.331(12) .
C5C N4C 1.342(11) .
C6C N3C 1.338(11) .
C6C C7C 1.405(11) .
C6C C10C 1.478(12) .
C7C C8C 1.362(12) .
C8C N4C 1.345(11) .
C8C C15C 1.470(11) .
C9C N5C 1.326(11) .
C9C C10C 1.399(11) .
C10C C11C 1.382(13) .
C11C C12C 1.388(13) .
C12C C13C 1.360(13) .
C13C N5C 1.360(12) .
C14C N6C 1.333(10) .
C14C C15C 1.395(12) .
C15C C16C 1.381(11) .
C16C C17C 1.400(11) .
C17C C18C 1.363(12) .
C18C N6C 1.350(10) .
C11 N11 1.491(12) .
C11 C12 1.512(15) .
C12 N12 1.497(12) .
C21 C22 1.489(17) .
C21 N21 1.509(13) .
C22 N22 1.487(13) .
C31 C32 1.40(5) .
C31 N31 1.61(3) .
C32 N32 1.41(3) .
C31X N31 1.38(4) .
C31X C32X 1.47(5) .
C32X N32 1.64(3) .
C41 C42 1.437(17) .
C41 N41 1.501(14) .
C42 N42 1.505(14) .
C51 N51 1.494(12) .
C51 C52 1.509(14) .
C52 N52 1.490(12) .
C61 N61 1.468(13) .
C61 C62 1.494(15) .
C62 N62 1.487(15) .
N1N O2N 1.232(10) .
N1N O3N 1.249(11) .
N1N O4N 1.260(11) .
N5N O7N 1.233(13) .
N5N O8N 1.261(12) .
N5N O6N 1.283(12) .
N5M O8M 1.267(17) .
N5M O7M 1.269(18) .
N5M O6M 1.273(18) .
N9N O11N 1.19(3) .
N9N O12N 1.31(3) .
N9N O10N 1.35(3) .
N13N O16N 1.171(17) .
N13N O15N 1.189(17) .
N13N O14N 1.384(18) .
N17N O19N 1.201(13) .
N17N O18N 1.234(14) .
N17N O20N 1.257(16) .
N21N O22N 1.216(19) .
N21N O23N 1.273(18) .
N21N O24N 1.359(18) .
N25N O27N 1.257(18) .
N25N O26N 1.32(2) .
N25N O28N 1.37(2) .
N29N O32N 1.225(14) .
N29N O31N 1.264(14) .
N29N O30N 1.271(14) .
N29M O32M 1.247(17) .
N29M O30M 1.266(17) .
N29M O31M 1.273(17) .
N33N O34N 1.252(10) .
N33N O35N 1.256(11) .
N33N O36N 1.257(11) .
N37M N37M 1.00(3) 2_565
N37M O39M 1.17(2) 2_565
N37M O38M 1.23(2) 2_565
N37M O39M 1.243(14) .
N37M O40M 1.252(14) .
N37M O38M 1.257(14) .
O38M O39M 0.48(2) 2_565
O38M N37M 1.23(2) 2_565
O39M O38M 0.48(2) 2_565
O39M N37M 1.17(2) 2_565
N45N O48N 1.01(2) 2_656
N45N O47N 1.20(3) .
N45N O46N 1.22(3) .
N45N O48N 1.24(2) .
N45N N45N 1.51(4) 2_656
O47N O48N 0.75(2) 2_656
O48N O47N 0.75(2) 2_656
O48N N45N 1.01(2) 2_656
O48N O48N 1.68(4) 2_656
O1S C2S 1.182(15) .
C1S C2S 1.430(17) .
C2S C3S 1.415(17) .
N41N O44N 1.11(3) .
N41N O43N 1.25(3) .
N41N O42N 1.32(4) .
N41M O43M 1.253(17) .
N41M O44M 1.259(17) .
N41M O42M 1.273(17) .

loop_
_geom_torsion_atom_site_label_1
_geom_torsion_atom_site_label_2
_geom_torsion_atom_site_label_3
_geom_torsion_atom_site_label_4
_geom_torsion
_geom_torsion_site_symmetry_1
_geom_torsion_site_symmetry_4
N1A C2A C3A C4A 1.3(13) . .
N1A C2A C3A C5A 174.1(8) . .
C2A C3A C4A N2A -1.2(13) . .
C5A C3A C4A N2A -173.9(8) . .
C2A C3A C5A N3A 1.5(13) . .
C4A C3A C5A N3A 174.0(8) . .
C2A C3A C5A N4A -177.4(8) . .
C4A C3A C5A N4A -4.8(13) . .
N3A C6A C7A C8A -0.3(15) . .
C10A C6A C7A C8A -178.9(9) . .
C6A C7A C8A N4A 1.8(15) . .
C6A C7A C8A C15A -178.0(9) . .
N5A C9A C10A C11A 0.1(14) . .
N5A C9A C10A C6A -178.6(8) . .
N3A C6A C10A C11A 174.0(9) . .
C7A C6A C10A C11A -7.3(15) . .
N3A C6A C10A C9A -7.4(13) . .
C7A C6A C10A C9A 171.3(9) . .
C9A C10A C11A C12A 0.0(16) . .
C6A C10A C11A C12A 178.6(10) . .
C10A C11A C12A C13A 0.5(18) . .
C11A C12A C13A N5A -1.2(18) . .
N6A C14A C15A C16A -1.8(16) . .
N6A C14A C15A C8A -178.7(9) . .
N4A C8A C15A C16A -159.9(11) . .
C7A C8A C15A C16A 19.8(17) . .
N4A C8A C15A C14A 16.8(14) . .
C7A C8A C15A C14A -163.5(10) . .
C14A C15A C16A C17A 0.8(17) . .
C8A C15A C16A C17A 177.5(11) . .
C15A C16A C17A C18A -0.7(19) . .
C16A C17A C18A N6A 1.6(19) . .
N1B C2B C3B C4B 3.0(11) . .
N1B C2B C3B C5B 176.7(7) . .
C2B C3B C4B N2B -2.8(11) . .
C5B C3B C4B N2B -176.4(7) . .
C2B C3B C5B N3B -0.4(12) . .
C4B C3B C5B N3B 173.0(8) . .
C2B C3B C5B N4B -177.3(7) . .
C4B C3B C5B N4B -3.9(12) . .
N3B C6B C7B C8B -2.5(13) . .
C10B C6B C7B C8B -178.4(8) . .
C6B C7B C8B N4B 2.8(13) . .
C6B C7B C8B C15B 179.8(8) . .
N5B C9B C10B C11B 0.4(14) . .
N5B C9B C10B C6B -179.3(8) . .
N3B C6B C10B C9B -7.3(13) . .
C7B C6B C10B C9B 168.7(9) . .
N3B C6B C10B C11B 173.0(9) . .
C7B C6B C10B C11B -11.0(15) . .
C9B C10B C11B C12B -0.9(15) . .
C6B C10B C11B C12B 178.9(10) . .
C10B C11B C12B C13B 0.7(17) . .
C11B C12B C13B N5B 0.0(16) . .
N6B C14B C15B C16B -1.3(12) . .
N6B C14B C15B C8B 178.8(7) . .
N4B C8B C15B C16B -166.4(8) . .
C7B C8B C15B C16B 16.5(13) . .
N4B C8B C15B C14B 13.5(11) . .
C7B C8B C15B C14B -163.6(8) . .
C14B C15B C16B C17B 1.5(13) . .
C8B C15B C16B C17B -178.6(8) . .
C15B C16B C17B C18B -0.9(14) . .
C16B C17B C18B N6B 0.1(15) . .
N1C C2C C3C C4C 1.9(13) . .
N1C C2C C3C C5C 177.7(8) . .
C2C C3C C4C N2C -1.0(13) . .
C5C C3C C4C N2C -176.8(8) . .
C4C C3C C5C N3C 171.7(8) . .
C2C C3C C5C N3C -4.0(13) . .
C4C C3C C5C N4C -8.2(13) . .
C2C C3C C5C N4C 176.1(8) . .
N3C C6C C7C C8C 1.8(13) . .
C10C C6C C7C C8C -178.4(8) . .
C6C C7C C8C N4C -3.0(14) . .
C6C C7C C8C C15C 178.8(8) . .
N5C C9C C10C C11C 0.1(13) . .
N5C C9C C10C C6C -177.5(8) . .
N3C C6C C10C C11C -176.7(8) . .
C7C C6C C10C C11C 3.4(14) . .
N3C C6C C10C C9C 0.8(12) . .
C7C C6C C10C C9C -179.1(8) . .
C9C C10C C11C C12C 0.4(14) . .
C6C C10C C11C C12C 178.0(9) . .
C10C C11C C12C C13C -1.6(16) . .
C11C C12C C13C N5C 2.2(16) . .
N6C C14C C15C C16C 0.0(13) . .
N6C C14C C15C C8C -178.6(8) . .
N4C C8C C15C C16C -152.9(9) . .
C7C C8C C15C C16C 25.5(14) . .
N4C C8C C15C C14C 25.6(12) . .
C7C C8C C15C C14C -156.1(9) . .
C14C C15C C16C C17C 0.3(13) . .
C8C C15C C16C C17C 178.7(8) . .
C15C C16C C17C C18C -0.3(13) . .
C16C C17C C18C N6C 0.1(13) . .
N11 C11 C12 N12 -52.8(11) . .
N21 C21 C22 N22 52.9(14) . .
N31 C31 C32 N32 -36(5) . .
N31 C31X C32X N32 -52(2) . .
N41 C41 C42 N42 51.3(16) . .
N51 C51 C52 N52 -53.0(11) . .
N61 C61 C62 N62 -51.5(16) . .
N2A C1A N1A C2A 1.6(12) . .
N2A C1A N1A Pd2 173.7(6) . .
C3A C2A N1A C1A -1.4(12) . .
C3A C2A N1A Pd2 -174.0(6) . .
N22 Pd2 N1A C1A 148(6) . .
N21 Pd2 N1A C1A 107.5(7) . .
N2C Pd2 N1A C1A -76.0(7) . .
N22 Pd2 N1A C2A -39(6) . .
N21 Pd2 N1A C2A -80.5(6) . .
N2C Pd2 N1A C2A 96.1(6) . .
N1A C1A N2A C4A -1.5(12) . .
N1A C1A N2A Pd1 -176.5(6) . .
C3A C4A N2A C1A 1.2(12) . .
C3A C4A N2A Pd1 176.0(6) . .
N11 Pd1 N2A C1A -50(6) . .
N12 Pd1 N2A C1A -101.9(6) . .
N1B Pd1 N2A C1A 79.7(6) . .
N11 Pd1 N2A C4A 135(6) . .
N12 Pd1 N2A C4A 83.4(7) . .
N1B Pd1 N2A C4A -95.0(7) . .
N4A C5A N3A C6A 3.1(14) . .
C3A C5A N3A C6A -175.6(8) . .
C7A C6A N3A C5A -1.9(13) . .
C10A C6A N3A C5A 176.8(8) . .
C7A C8A N4A C5A -0.8(14) . .
C15A C8A N4A C5A 179.0(8) . .
N3A C5A N4A C8A -1.7(14) . .
C3A C5A N4A C8A 177.0(8) . .
C12A C13A N5A C9A 1.3(16) . .
C12A C13A N5A Pd5 178.1(9) . .
C10A C9A N5A C13A -0.7(14) . .
C10A C9A N5A Pd5 -177.6(7) . .
N51 Pd5 N5A C13A -99.2(8) . .
N52 Pd5 N5A C13A -81(4) . .
N6C Pd5 N5A C13A 83.4(8) . .
N51 Pd5 N5A C9A 77.6(7) . .
N52 Pd5 N5A C9A 96(4) . .
N6C Pd5 N5A C9A -99.8(7) . .
C17A C18A N6A C14A -2.5(16) . .
C17A C18A N6A Pd4 -179.1(9) . .
C15A C14A N6A C18A 2.7(15) . .
C15A C14A N6A Pd4 179.3(7) . .
N42 Pd4 N6A C18A 75.0(8) . .
N41 Pd4 N6A C18A 63(7) . .
N5B Pd4 N6A C18A -102.5(8) . .
N42 Pd4 N6A C14A -101.5(7) . .
N41 Pd4 N6A C14A -114(7) . .
N5B Pd4 N6A C14A 81.0(7) . .
N2B C1B N1B C2B -1.2(11) . .
N2B C1B N1B Pd1 172.3(6) . .
C3B C2B N1B C1B -1.1(11) . .
C3B C2B N1B Pd1 -174.7(6) . .
N11 Pd1 N1B C1B 96.1(6) . .
N12 Pd1 N1B C1B 126(5) . .
N2A Pd1 N1B C1B -81.8(6) . .
N11 Pd1 N1B C2B -90.6(6) . .
N12 Pd1 N1B C2B -61(5) . .
N2A Pd1 N1B C2B 91.6(6) . .
N1B C1B N2B C4B 1.4(11) . .
N1B C1B N2B Pd3 -173.4(6) . .
C3B C4B N2B C1B 0.7(11) . .
C3B C4B N2B Pd3 175.3(6) . .
N32 Pd3 N2B C1B -100.1(6) . .
N31 Pd3 N2B C1B -74(9) . .
N1C Pd3 N2B C1B 81.6(6) . .
N32 Pd3 N2B C4B 85.2(7) . .
N31 Pd3 N2B C4B 111(9) . .
N1C Pd3 N2B C4B -93.1(6) . .
N4B C5B N3B C6B 1.0(14) . .
C3B C5B N3B C6B -175.5(8) . .
C7B C6B N3B C5B 0.8(13) . .
C10B C6B N3B C5B 176.7(8) . .
C7B C8B N4B C5B -1.3(12) . .
C15B C8B N4B C5B -178.4(7) . .
N3B C5B N4B C8B -0.8(13) . .
C3B C5B N4B C8B 175.8(7) . .
C10B C9B N5B C13B 0.2(13) . .
C10B C9B N5B Pd4 -177.4(7) . .
C12B C13B N5B C9B -0.5(14) . .
C12B C13B N5B Pd4 177.3(8) . .
N42 Pd4 N5B C9B 115(4) . .
N41 Pd4 N5B C9B 86.5(7) . .
N6A Pd4 N5B C9B -94.3(7) . .
N42 Pd4 N5B C13B -63(4) . .
N41 Pd4 N5B C13B -91.2(7) . .
N6A Pd4 N5B C13B 88.0(7) . .
C17B C18B N6B C14B 0.1(13) . .
C17B C18B N6B Pd6 -177.7(7) . .
C15B C14B N6B C18B 0.5(12) . .
C15B C14B N6B Pd6 178.3(6) . .
N61 Pd6 N6B C18B 103(7) . .
N62 Pd6 N6B C18B 85.9(7) . .
N5C Pd6 N6B C18B -93.3(7) . .
N61 Pd6 N6B C14B -75(7) . .
N62 Pd6 N6B C14B -91.9(7) . .
N5C Pd6 N6B C14B 88.9(6) . .
N2C C1C N1C C2C 0.7(12) . .
N2C C1C N1C Pd3 174.3(6) . .
C3C C2C N1C C1C -1.7(12) . .
C3C C2C N1C Pd3 -175.4(6) . .
N32 Pd3 N1C C1C 134(7) . .
N31 Pd3 N1C C1C 98.9(7) . .
N2B Pd3 N1C C1C -80.2(6) . .
N32 Pd3 N1C C2C -53(7) . .
N31 Pd3 N1C C2C -87.5(7) . .
N2B Pd3 N1C C2C 93.4(6) . .
N1C C1C N2C C4C 0.2(12) . .
N1C C1C N2C Pd2 -173.7(6) . .
C3C C4C N2C C1C -0.1(12) . .
C3C C4C N2C Pd2 174.0(6) . .
N22 Pd2 N2C C1C -104.8(7) . .
N21 Pd2 N2C C1C -149(4) . .
N1A Pd2 N2C C1C 77.2(7) . .
N22 Pd2 N2C C4C 81.2(6) . .
N21 Pd2 N2C C4C 37(4) . .
N1A Pd2 N2C C4C -96.7(6) . .
N4C C5C N3C C6C 2.5(14) . .
C3C C5C N3C C6C -177.4(8) . .
C7C C6C N3C C5C -1.4(12) . .
C10C C6C N3C C5C 178.7(8) . .
N3C C5C N4C C8C -3.6(14) . .
C3C C5C N4C C8C 176.2(8) . .
C7C C8C N4C C5C 3.7(13) . .
C15C C8C N4C C5C -177.9(8) . .
C10C C9C N5C C13C 0.4(13) . .
C10C C9C N5C Pd6 177.5(6) . .
C12C C13C N5C C9C -1.6(14) . .
C12C C13C N5C Pd6 -178.7(8) . .
N61 Pd6 N5C C9C 82.1(8) . .
N62 Pd6 N5C C9C 97(7) . .
N6B Pd6 N5C C9C -96.9(7) . .
N61 Pd6 N5C C13C -100.8(8) . .
N62 Pd6 N5C C13C -86(7) . .
N6B Pd6 N5C C13C 80.1(7) . .
C15C C14C N6C C18C -0.2(13) . .
C15C C14C N6C Pd5 176.2(7) . .
C17C C18C N6C C14C 0.1(12) . .
C17C C18C N6C Pd5 -176.0(6) . .
N51 Pd5 N6C C14C -73(3) . .
N52 Pd5 N6C C14C -100.4(6) . .
N5A Pd5 N6C C14C 80.7(6) . .
N51 Pd5 N6C C18C 103(3) . .
N52 Pd5 N6C C18C 75.8(7) . .
N5A Pd5 N6C C18C -103.1(7) . .
C12 C11 N11 Pd1 39.1(10) . .
N12 Pd1 N11 C11 -13.0(7) . .
N2A Pd1 N11 C11 -65(6) . .
N1B Pd1 N11 C11 165.3(7) . .
C11 C12 N12 Pd1 41.7(9) . .
N11 Pd1 N12 C12 -16.2(7) . .
N2A Pd1 N12 C12 161.6(7) . .
N1B Pd1 N12 C12 -46(5) . .
C22 C21 N21 Pd2 -38.6(12) . .
N22 Pd2 N21 C21 12.2(7) . .
N2C Pd2 N21 C21 57(4) . .
N1A Pd2 N21 C21 -169.7(7) . .
C21 C22 N22 Pd2 -41.8(12) . .
N21 Pd2 N22 C22 16.2(7) . .
N2C Pd2 N22 C22 -160.4(7) . .
N1A Pd2 N22 C22 -25(6) . .
C32X C31X N31 C31 101(7) . .
C32X C31X N31 Pd3 28(2) . .
C32 C31 N31 C31X -77(7) . .
C32 C31 N31 Pd3 38(4) . .
N32 Pd3 N31 C31X 3.2(16) . .
N1C Pd3 N31 C31X -178.6(15) . .
N2B Pd3 N31 C31X -23(9) . .
N32 Pd3 N31 C31 -22(2) . .
N1C Pd3 N31 C31 157(2) . .
N2B Pd3 N31 C31 -48(9) . .
C31 C32 N32 C32X 91(4) . .
C31 C32 N32 Pd3 17(5) . .
C31X C32X N32 C32 -66(3) . .
C31X C32X N32 Pd3 50(2) . .
N31 Pd3 N32 C32 5(2) . .
N1C Pd3 N32 C32 -30(8) . .
N2B Pd3 N32 C32 -176(2) . .
N31 Pd3 N32 C32X -28.4(10) . .
N1C Pd3 N32 C32X -63(7) . .
N2B Pd3 N32 C32X 150.6(10) . .
C42 C41 N41 Pd4 -36.3(14) . .
N42 Pd4 N41 C41 10.3(8) . .
N5B Pd4 N41 C41 -172.2(8) . .
N6A Pd4 N41 C41 23(8) . .
C41 C42 N42 Pd4 -41.8(14) . .
N41 Pd4 N42 C42 16.3(8) . .
N5B Pd4 N42 C42 -12(4) . .
N6A Pd4 N42 C42 -163.1(8) . .
C52 C51 N51 Pd5 39.9(9) . .
N52 Pd5 N51 C51 -13.8(6) . .
N5A Pd5 N51 C51 164.9(6) . .
N6C Pd5 N51 C51 -41(3) . .
C51 C52 N52 Pd5 40.6(9) . .
N51 Pd5 N52 C52 -15.1(6) . .
N5A Pd5 N52 C52 -34(4) . .
N6C Pd5 N52 C52 162.1(6) . .
C62 C61 N61 Pd6 37.4(15) . .
N62 Pd6 N61 C61 -11.5(10) . .
N5C Pd6 N61 C61 167.7(10) . .
N6B Pd6 N61 C61 -29(7) . .
C61 C62 N62 Pd6 40.6(12) . .
N61 Pd6 N62 C62 -16.5(9) . .
N5C Pd6 N62 C62 -32(7) . .
N6B Pd6 N62 C62 162.5(8) . .
N37M N37M O38M O39M -97(3) 2_565 2_565
O38M N37M O38M O39M -97(3) 2_565 2_565
O39M N37M O38M O39M -122(3) . 2_565
O40M N37M O38M O39M 65(3) . 2_565
O39M N37M O38M N37M 97(3) 2_565 2_565
O38M N37M O38M N37M -0.005(4) 2_565 2_565
O39M N37M O38M N37M -25.2(14) . 2_565
O40M N37M O38M N37M 161(3) . 2_565
N37M N37M O39M O38M 100(3) 2_565 2_565
O39M N37M O39M O38M 100(3) 2_565 2_565
O40M N37M O39M O38M -61(3) . 2_565
O38M N37M O39M O38M 126(3) . 2_565
O39M N37M O39M N37M 0.007(4) 2_565 2_565
O38M N37M O39M N37M -100(3) 2_565 2_565
O40M N37M O39M N37M -161(3) . 2_565
O38M N37M O39M N37M 25.8(14) . 2_565
O46N N45N O47N O48N -167(3) . 2_656
O48N N45N O47N O48N 8(4) . 2_656
N45N N45N O47N O48N 4(2) 2_656 2_656
O48N N45N O48N O47N -25(13) 2_656 2_656
O47N N45N O48N O47N -29(15) . 2_656
O46N N45N O48N O47N 145(13) . 2_656
N45N N45N O48N O47N -25(13) 2_656 2_656
O48N N45N O48N N45N 0.001(4) 2_656 2_656
O47N N45N O48N N45N -5(2) . 2_656
O46N N45N O48N N45N 170(3) . 2_656
O47N N45N O48N O48N -5(2) . 2_656
O46N N45N O48N O48N 170(3) . 2_656
N45N N45N O48N O48N -0.001(4) 2_656 2_656
